data_4305768
loop_
_publ_author_name
'Chelladurai Ganesamoorthy'
'Maravanji S. Balakrishna'
'Joel T. Mague'
'Heikki M. Tuononen'

_publ_section_title
;
New Tetraphosphane Ligands {(X2P)2NC6H4N(PX2)2} (X = Cl, F, OMe,
OC6H4OMe-o): Synthesis, Derivatization, Group 10 and 11 Metal Complexes and
Catalytic Investigations. DFT Calculations on Intermolecular P...P
Interactions in Halo-Phosphines
;
_journal_name_full 'Inorganic Chemistry'
_journal_page_first 7035
_journal_page_last 7047
_journal_paper_doi 10.1021/ic800724u
_journal_volume 47
_journal_year 2008
_chemical_formula_sum 'C64 H62 Cl10 N2 O16 P4 Pt2'
_chemical_formula_weight 1983.72
_chemical_name_systematic
; 
  1,4-Bis[bis(bis(o-methoxyphenoxy)phosphino)amino
dichloroplatinum(II)]benzene Chloroform solvate 
;
_space_group_IT_number 14
_symmetry_cell_setting monoclinic
_symmetry_space_group_name_Hall '-P 2yn'
_symmetry_space_group_name_H-M 'P 1 21/n 1'
_atom_sites_solution_hydrogens geom
_atom_sites_solution_primary direct
_atom_sites_solution_secondary difmap
_audit_creation_method SHELXL-97
_cell_angle_alpha 90.00
_cell_angle_beta 98.047(1)
_cell_angle_gamma 90.00
_cell_formula_units_Z 2
_cell_length_a 10.5897(8)
_cell_length_b 18.440(1)
_cell_length_c 19.093(1)
_cell_measurement_reflns_used 8561
_cell_measurement_temperature 100(2)
_cell_measurement_theta_max 28.29
_cell_measurement_theta_min 2.21
_cell_volume 3691.7(4)
_computing_cell_refinement 'Bruker SMART (Bruker-AXS, 2000)'
_computing_data_collection 'Bruker SMART (Bruker-AXS, 2000)'
_computing_data_reduction 'Bruker SAINT+ (Bruker-AXS, 2004)'
_computing_molecular_graphics 'Bruker SHELXTL (Bruker-AXS, 2000a)'
_computing_publication_material 'Bruker SHELXTL (Bruker-AXS, 2000a)'
_computing_structure_refinement 'SHELXL-97 (Sheldrick, 1997)'
_computing_structure_solution 'SHELXS-97 (Sheldrick, 1997)'
_diffrn_ambient_temperature 100(2)
_diffrn_measured_fraction_theta_full 0.997
_diffrn_measured_fraction_theta_max 0.997
_diffrn_measurement_device_type 'Bruker-AXS Smart APEX CCD area detector'
_diffrn_measurement_method 'phi and omega scans'
_diffrn_radiation_monochromator graphite
_diffrn_radiation_source 'fine-focus sealed tube'
_diffrn_radiation_type MoK\a
_diffrn_radiation_wavelength 0.71073
_diffrn_reflns_av_R_equivalents 0.0338
_diffrn_reflns_av_sigmaI/netI 0.0205
_diffrn_reflns_limit_h_max 14
_diffrn_reflns_limit_h_min -14
_diffrn_reflns_limit_k_max 24
_diffrn_reflns_limit_k_min -24
_diffrn_reflns_limit_l_max 25
_diffrn_reflns_limit_l_min -25
_diffrn_reflns_number 64668
_diffrn_reflns_theta_full 28.30
_diffrn_reflns_theta_max 28.30
_diffrn_reflns_theta_min 2.08
_exptl_absorpt_coefficient_mu 4.299
_exptl_absorpt_correction_T_max 0.5481
_exptl_absorpt_correction_T_min 0.4787
_exptl_absorpt_correction_type multi-scan
_exptl_absorpt_process_details 'SADABS (Sheldrick, 2002)'
_exptl_crystal_colour Colorless
_exptl_crystal_density_diffrn 1.785
_exptl_crystal_density_method 'not measured'
_exptl_crystal_description Block
_exptl_crystal_F_000 1948
_exptl_crystal_size_max 0.20
_exptl_crystal_size_mid 0.20
_exptl_crystal_size_min 0.16
_refine_diff_density_max 1.064
_refine_diff_density_min -0.703
_refine_diff_density_rms 0.090
_refine_ls_extinction_method none
_refine_ls_goodness_of_fit_ref 1.057
_refine_ls_hydrogen_treatment constr
_refine_ls_matrix_type full
_refine_ls_number_parameters 446
_refine_ls_number_reflns 9168
_refine_ls_number_restraints 0
_refine_ls_restrained_S_all 1.057
_refine_ls_R_factor_all 0.0222
_refine_ls_R_factor_gt 0.0197
_refine_ls_shift/su_max 0.007
_refine_ls_shift/su_mean 0.000
_refine_ls_structure_factor_coef Fsqd
_refine_ls_weighting_details 'calc w=1/[\s^2^(Fo^2^)+(0.0225P)^2^+3.0220P] where P=(Fo^2^+2Fc^2^)/3'
_refine_ls_weighting_scheme calc
_refine_ls_wR_factor_gt 0.0464
_refine_ls_wR_factor_ref 0.0474
_reflns_number_gt 8493
_reflns_number_total 9168
_reflns_threshold_expression >2\s(I)
_cod_data_source_file ic800724u-file001_6.cif
_cod_data_source_block msb252
_cod_depositor_comments
;
The following automatic conversions were performed:
'_symmetry_cell_setting' value 'Monoclinic' changed to 'monoclinic'
according to '/home/saulius/struct/CIF-dictionaries/cif_core.dic'
dictionary named 'cif_core.dic' version 2.4.1 from 2010-06-29.

Automatic conversion script
Id: cif_fix_enum 1527 2010-12-29 10:47:43Z saulius 
;
_cod_original_cell_volume 3691.8(5)
_cod_database_code 4305768

loop_
_symmetry_equiv_pos_as_xyz
'x, y, z'
'-x+1/2, y+1/2, -z+1/2'
'-x, -y, -z'
'x-1/2, -y-1/2, z-1/2'

loop_
_atom_site_label
_atom_site_type_symbol
_atom_site_fract_x
_atom_site_fract_y
_atom_site_fract_z
_atom_site_U_iso_or_equiv
_atom_site_adp_type
_atom_site_occupancy
_atom_site_symmetry_multiplicity
_atom_site_calc_flag
_atom_site_refinement_flags
_atom_site_disorder_assembly
_atom_site_disorder_group
Pt Pt 0.745502(7) 0.778613(4) 0.178364(4) 0.01070(3) Uani 1 1 d . . .
Cl1 Cl 0.67701(5) 0.69824(3) 0.26015(3) 0.01688(10) Uani 1 1 d . . .
Cl2 Cl 0.95777(5) 0.73973(3) 0.20894(3) 0.01838(10) Uani 1 1 d . . .
P1 P 0.56092(5) 0.82642(3) 0.13977(3) 0.01075(10) Uani 1 1 d . . .
P2 P 0.77037(5) 0.85936(3) 0.09812(3) 0.01102(10) Uani 1 1 d . . .
O1 O 0.45173(14) 0.77683(7) 0.09811(7) 0.0126(3) Uani 1 1 d . . .
O2 O 0.44967(15) 0.80956(9) -0.03712(7) 0.0177(3) Uani 1 1 d . . .
O3 O 0.47925(14) 0.87383(8) 0.18566(7) 0.0136(3) Uani 1 1 d . . .
O4 O 0.63220(14) 0.87425(8) 0.30924(8) 0.0180(3) Uani 1 1 d . . .
O5 O 0.86048(14) 0.92750(8) 0.11424(7) 0.0138(3) Uani 1 1 d . . .
O6 O 0.70920(15) 1.00418(9) 0.18913(8) 0.0189(3) Uani 1 1 d . . .
O7 O 0.79693(13) 0.83851(8) 0.02127(7) 0.0145(3) Uani 1 1 d . . .
O8 O 0.78998(15) 0.88651(9) -0.10713(8) 0.0229(3) Uani 1 1 d . . .
N N 0.61646(16) 0.88581(9) 0.08446(9) 0.0122(3) Uani 1 1 d . . .
C1 C 0.4924(2) 0.72353(11) 0.05262(11) 0.0138(4) Uani 1 1 d . . .
C2 C 0.5312(2) 0.65643(12) 0.07905(12) 0.0186(4) Uani 1 1 d . . .
H2 H 0.5285 0.6449 0.1273 0.022 Uiso 1 1 calc R . .
C3 C 0.5742(2) 0.60609(13) 0.03398(13) 0.0255(5) Uani 1 1 d . . .
H3 H 0.6012 0.5595 0.0512 0.031 Uiso 1 1 calc R . .
C4 C 0.5777(2) 0.62376(13) -0.03620(13) 0.0256(5) Uani 1 1 d . . .
H4 H 0.6092 0.5895 -0.0666 0.031 Uiso 1 1 calc R . .
C5 C 0.5358(2) 0.69085(13) -0.06265(12) 0.0210(5) Uani 1 1 d . . .
H5 H 0.5368 0.7018 -0.1112 0.025 Uiso 1 1 calc R . .
C6 C 0.4923(2) 0.74208(12) -0.01848(11) 0.0155(4) Uani 1 1 d . . .
C7 C 0.4716(2) 0.83574(14) -0.10519(11) 0.0240(5) Uani 1 1 d . . .
H7A H 0.5629 0.8331 -0.1088 0.036 Uiso 1 1 calc R . .
H7B H 0.4428 0.8862 -0.1109 0.036 Uiso 1 1 calc R . .
H7C H 0.4241 0.8058 -0.1423 0.036 Uiso 1 1 calc R . .
C8 C 0.4341(2) 0.84384(11) 0.24591(10) 0.0137(4) Uani 1 1 d . . .
C9 C 0.3128(2) 0.81611(12) 0.23945(12) 0.0181(4) Uani 1 1 d . . .
H9 H 0.2616 0.8136 0.1945 0.022 Uiso 1 1 calc R . .
C10 C 0.2658(2) 0.79166(13) 0.29981(13) 0.0218(5) Uani 1 1 d . . .
H10 H 0.1816 0.7730 0.2966 0.026 Uiso 1 1 calc R . .
C11 C 0.3427(2) 0.79476(13) 0.36452(12) 0.0211(5) Uani 1 1 d . . .
H11 H 0.3103 0.7785 0.4057 0.025 Uiso 1 1 calc R . .
C12 C 0.4663(2) 0.82113(12) 0.37035(11) 0.0185(4) Uani 1 1 d . . .
H12 H 0.5184 0.8220 0.4151 0.022 Uiso 1 1 calc R . .
C13 C 0.5139(2) 0.84639(11) 0.31045(11) 0.0143(4) Uani 1 1 d . . .
C14 C 0.7235(2) 0.86352(15) 0.37106(13) 0.0303(6) Uani 1 1 d . . .
H14A H 0.6991 0.8924 0.4101 0.045 Uiso 1 1 calc R . .
H14B H 0.8079 0.8788 0.3613 0.045 Uiso 1 1 calc R . .
H14C H 0.7259 0.8121 0.3840 0.045 Uiso 1 1 calc R . .
C15 C 0.9066(2) 0.94894(11) 0.18429(11) 0.0155(4) Uani 1 1 d . . .
C16 C 1.0292(2) 0.92993(12) 0.21164(12) 0.0197(4) Uani 1 1 d . . .
H16 H 1.0787 0.9002 0.1853 0.024 Uiso 1 1 calc R . .
C17 C 1.0795(2) 0.95493(13) 0.27848(13) 0.0239(5) Uani 1 1 d . . .
H17 H 1.1638 0.9422 0.2985 0.029 Uiso 1 1 calc R . .
C18 C 1.0058(2) 0.99838(12) 0.31549(12) 0.0233(5) Uani 1 1 d . . .
H18 H 1.0409 1.0164 0.3607 0.028 Uiso 1 1 calc R . .
C19 C 0.8815(2) 1.01622(12) 0.28799(12) 0.0201(4) Uani 1 1 d . . .
H19 H 0.8319 1.0457 0.3145 0.024 Uiso 1 1 calc R . .
C20 C 0.8296(2) 0.99090(11) 0.22148(11) 0.0159(4) Uani 1 1 d . . .
C21 C 0.6210(2) 1.03356(12) 0.23236(12) 0.0203(4) Uani 1 1 d . . .
H21A H 0.6250 1.0052 0.2760 0.030 Uiso 1 1 calc R . .
H21B H 0.5344 1.0315 0.2065 0.030 Uiso 1 1 calc R . .
H21C H 0.6436 1.0841 0.2441 0.030 Uiso 1 1 calc R . .
C22 C 0.9147(2) 0.84430(11) -0.00440(11) 0.0147(4) Uani 1 1 d . . .
C23 C 1.0271(2) 0.82153(12) 0.03421(12) 0.0191(4) Uani 1 1 d . . .
H23 H 1.0278 0.8016 0.0802 0.023 Uiso 1 1 calc R . .
C24 C 1.1399(2) 0.82814(14) 0.00483(13) 0.0237(5) Uani 1 1 d . . .
H24 H 1.2188 0.8135 0.0309 0.028 Uiso 1 1 calc R . .
C25 C 1.1360(2) 0.85619(14) -0.06258(13) 0.0258(5) Uani 1 1 d . . .
H25 H 1.2131 0.8615 -0.0822 0.031 Uiso 1 1 calc R . .
C26 C 1.0221(2) 0.87669(13) -0.10202(12) 0.0230(5) Uani 1 1 d . . .
H26 H 1.0212 0.8949 -0.1486 0.028 Uiso 1 1 calc R . .
C27 C 0.9087(2) 0.87064(12) -0.07344(11) 0.0178(4) Uani 1 1 d . . .
C28 C 0.7800(3) 0.90514(19) -0.18054(13) 0.0384(7) Uani 1 1 d . . .
H28A H 0.8238 0.9513 -0.1856 0.058 Uiso 1 1 calc R . .
H28B H 0.6899 0.9098 -0.2004 0.058 Uiso 1 1 calc R . .
H28C H 0.8196 0.8670 -0.2059 0.058 Uiso 1 1 calc R . .
C29 C 0.4273(2) 0.95684(11) 0.03821(11) 0.0149(4) Uani 1 1 d . . .
H29 H 0.3772 0.9273 0.0644 0.018 Uiso 1 1 calc R . .
C30 C 0.55709(19) 0.94374(11) 0.04171(10) 0.0123(4) Uani 1 1 d . . .
C31 C 0.6298(2) 0.98730(11) 0.00316(11) 0.0146(4) Uani 1 1 d . . .
H31 H 0.7187 0.9787 0.0052 0.018 Uiso 1 1 calc R . .
C32 C 0.0590(3) 0.60008(14) 0.10986(14) 0.0283(5) Uani 1 1 d . . .
H32 H 0.0447 0.6256 0.1543 0.034 Uiso 1 1 calc R . .
Cl3 Cl 0.19435(9) 0.63808(5) 0.08031(6) 0.0587(2) Uani 1 1 d . . .
Cl4 Cl 0.08442(8) 0.50789(4) 0.12965(5) 0.04555(19) Uani 1 1 d . . .
Cl5 Cl -0.07633(9) 0.61257(5) 0.04725(4) 0.0545(2) Uani 1 1 d . . .

loop_
_atom_site_aniso_label
_atom_site_aniso_U_11
_atom_site_aniso_U_22
_atom_site_aniso_U_33
_atom_site_aniso_U_23
_atom_site_aniso_U_13
_atom_site_aniso_U_12
Pt 0.01130(4) 0.01068(4) 0.00987(4) 0.00135(3) 0.00060(3) 0.00162(3)
Cl1 0.0199(2) 0.0157(2) 0.0154(2) 0.00508(18) 0.00349(19) 0.00082(19)
Cl2 0.0134(2) 0.0205(2) 0.0205(2) 0.0044(2) 0.00004(19) 0.00439(19)
P1 0.0114(2) 0.0111(2) 0.0098(2) 0.00164(18) 0.00191(18) 0.00082(18)
P2 0.0104(2) 0.0119(2) 0.0108(2) 0.00083(18) 0.00115(18) 0.00079(19)
O1 0.0110(7) 0.0150(7) 0.0119(6) 0.0003(5) 0.0020(5) -0.0001(5)
O2 0.0206(8) 0.0214(8) 0.0111(7) 0.0043(6) 0.0018(6) 0.0010(6)
O3 0.0159(7) 0.0139(7) 0.0118(6) 0.0023(5) 0.0045(6) 0.0035(6)
O4 0.0153(7) 0.0221(8) 0.0154(7) 0.0017(6) -0.0017(6) -0.0020(6)
O5 0.0142(7) 0.0139(7) 0.0131(7) 0.0007(5) 0.0013(5) -0.0020(6)
O6 0.0162(7) 0.0220(8) 0.0182(7) -0.0035(6) 0.0018(6) 0.0028(6)
O7 0.0118(7) 0.0197(7) 0.0123(6) -0.0009(6) 0.0033(5) -0.0018(6)
O8 0.0204(8) 0.0323(9) 0.0161(7) 0.0079(7) 0.0028(6) 0.0012(7)
N 0.0099(8) 0.0139(8) 0.0130(8) 0.0022(6) 0.0024(6) 0.0012(6)
C1 0.0122(9) 0.0168(10) 0.0120(9) -0.0035(7) 0.0000(7) -0.0028(8)
C2 0.0206(11) 0.0171(10) 0.0175(10) 0.0004(8) 0.0004(8) -0.0029(8)
C3 0.0318(13) 0.0154(11) 0.0282(12) -0.0038(9) 0.0004(10) 0.0013(10)
C4 0.0287(13) 0.0239(12) 0.0248(12) -0.0097(9) 0.0053(10) -0.0008(10)
C5 0.0210(11) 0.0253(12) 0.0169(10) -0.0051(9) 0.0036(9) -0.0057(9)
C6 0.0133(10) 0.0182(10) 0.0146(9) 0.0007(8) 0.0003(8) -0.0033(8)
C7 0.0259(12) 0.0319(13) 0.0142(10) 0.0070(9) 0.0026(9) -0.0042(10)
C8 0.0162(10) 0.0138(9) 0.0124(9) 0.0015(7) 0.0069(8) 0.0035(8)
C9 0.0136(10) 0.0226(11) 0.0181(10) -0.0009(8) 0.0018(8) 0.0033(8)
C10 0.0134(10) 0.0279(12) 0.0254(11) 0.0028(9) 0.0074(9) 0.0011(9)
C11 0.0234(12) 0.0224(11) 0.0195(11) 0.0050(9) 0.0099(9) 0.0051(9)
C12 0.0215(11) 0.0210(11) 0.0131(9) 0.0018(8) 0.0026(8) 0.0048(9)
C13 0.0153(10) 0.0120(9) 0.0157(9) -0.0010(7) 0.0028(8) 0.0011(8)
C14 0.0223(12) 0.0377(15) 0.0269(12) 0.0077(11) -0.0104(10) -0.0072(11)
C15 0.0189(10) 0.0127(9) 0.0140(9) 0.0007(8) -0.0010(8) -0.0033(8)
C16 0.0179(11) 0.0167(10) 0.0236(11) -0.0009(9) 0.0000(9) 0.0001(8)
C17 0.0225(12) 0.0194(11) 0.0269(12) 0.0001(9) -0.0069(10) 0.0013(9)
C18 0.0327(13) 0.0157(11) 0.0184(10) -0.0005(8) -0.0070(9) -0.0002(9)
C19 0.0281(12) 0.0138(10) 0.0179(10) -0.0014(8) 0.0008(9) 0.0017(9)
C20 0.0187(10) 0.0129(9) 0.0156(10) 0.0018(8) -0.0001(8) -0.0017(8)
C21 0.0218(11) 0.0184(11) 0.0221(11) -0.0009(8) 0.0081(9) 0.0031(9)
C22 0.0134(10) 0.0142(10) 0.0178(10) -0.0032(8) 0.0063(8) -0.0010(8)
C23 0.0170(11) 0.0225(11) 0.0178(10) -0.0026(8) 0.0022(8) 0.0009(9)
C24 0.0137(10) 0.0290(13) 0.0281(12) -0.0060(10) 0.0023(9) 0.0013(9)
C25 0.0193(11) 0.0308(13) 0.0298(12) -0.0074(10) 0.0124(10) -0.0051(10)
C26 0.0261(12) 0.0250(12) 0.0197(11) -0.0004(9) 0.0099(9) -0.0052(10)
C27 0.0201(11) 0.0157(10) 0.0182(10) 0.0002(8) 0.0050(8) 0.0001(8)
C28 0.0376(16) 0.0561(19) 0.0209(12) 0.0181(12) 0.0023(11) -0.0020(14)
C29 0.0143(10) 0.0152(10) 0.0154(9) 0.0046(8) 0.0030(8) -0.0001(8)
C30 0.0142(10) 0.0127(9) 0.0091(8) 0.0018(7) -0.0014(7) 0.0012(8)
C31 0.0109(9) 0.0163(10) 0.0167(9) 0.0022(8) 0.0024(8) 0.0010(8)
C32 0.0319(14) 0.0249(12) 0.0286(12) 0.0004(10) 0.0063(11) -0.0006(10)
Cl3 0.0479(5) 0.0453(5) 0.0875(7) 0.0159(4) 0.0253(5) -0.0110(4)
Cl4 0.0457(4) 0.0277(3) 0.0676(5) 0.0126(3) 0.0234(4) 0.0056(3)
Cl5 0.0535(5) 0.0648(6) 0.0399(4) 0.0097(4) -0.0123(4) -0.0039(4)

loop_
_atom_type_symbol
_atom_type_description
_atom_type_scat_dispersion_real
_atom_type_scat_dispersion_imag
_atom_type_scat_source
C C 0.0033 0.0016 'International Tables Vol C Tables 4.2.6.8 and 6.1.1.4'
H H 0.0000 0.0000 'International Tables Vol C Tables 4.2.6.8 and 6.1.1.4'
N N 0.0061 0.0033 'International Tables Vol C Tables 4.2.6.8 and 6.1.1.4'
O O 0.0106 0.0060 'International Tables Vol C Tables 4.2.6.8 and 6.1.1.4'
P P 0.1023 0.0942 'International Tables Vol C Tables 4.2.6.8 and 6.1.1.4'
Cl Cl 0.1484 0.1585 'International Tables Vol C Tables 4.2.6.8 and 6.1.1.4'
Pt Pt -1.7033 8.3905 'International Tables Vol C Tables 4.2.6.8 and 6.1.1.4'

loop_
_geom_angle_atom_site_label_1
_geom_angle_atom_site_label_2
_geom_angle_atom_site_label_3
_geom_angle
_geom_angle_site_symmetry_1
_geom_angle_site_symmetry_3
_geom_angle_publ_flag
P1 Pt P2 71.111(19) . . ?
P1 Pt Cl1 97.756(19) . . ?
P2 Pt Cl1 168.867(19) . . ?
P1 Pt Cl2 171.304(19) . . ?
P2 Pt Cl2 100.216(19) . . ?
Cl1 Pt Cl2 90.917(19) . . ?
O3 P1 O1 100.30(8) . . ?
O3 P1 N 104.76(8) . . ?
O1 P1 N 110.64(8) . . ?
O3 P1 Pt 124.90(6) . . ?
O1 P1 Pt 119.35(6) . . ?
N P1 Pt 95.73(6) . . ?
O3 P1 P2 127.84(6) . . ?
O1 P1 P2 125.88(6) . . ?
N P1 P2 41.31(6) . . ?
Pt P1 P2 54.484(17) . . ?
O7 P2 O5 101.13(8) . . ?
O7 P2 N 102.74(8) . . ?
O5 P2 N 110.13(8) . . ?
O7 P2 Pt 122.79(6) . . ?
O5 P2 Pt 122.35(6) . . ?
N P2 Pt 95.57(6) . . ?
O7 P2 P1 120.72(6) . . ?
O5 P2 P1 131.33(6) . . ?
N P2 P1 41.23(6) . . ?
Pt P2 P1 54.405(16) . . ?
C1 O1 P1 116.18(12) . . ?
C6 O2 C7 117.16(18) . . ?
C8 O3 P1 120.50(13) . . ?
C13 O4 C14 116.88(17) . . ?
C15 O5 P2 121.68(13) . . ?
C20 O6 C21 116.79(17) . . ?
C22 O7 P2 125.96(13) . . ?
C27 O8 C28 116.77(19) . . ?
C30 N P1 132.64(14) . . ?
C30 N P2 129.82(14) . . ?
P1 N P2 97.46(9) . . ?
C2 C1 C6 122.3(2) . . ?
C2 C1 O1 119.92(19) . . ?
C6 C1 O1 117.75(18) . . ?
C1 C2 C3 118.8(2) . . ?
C1 C2 H2 120.6 . . ?
C3 C2 H2 120.6 . . ?
C4 C3 C2 120.0(2) . . ?
C4 C3 H3 120.0 . . ?
C2 C3 H3 120.0 . . ?
C3 C4 C5 120.8(2) . . ?
C3 C4 H4 119.6 . . ?
C5 C4 H4 119.6 . . ?
C4 C5 C6 120.2(2) . . ?
C4 C5 H5 119.9 . . ?
C6 C5 H5 119.9 . . ?
O2 C6 C5 126.36(19) . . ?
O2 C6 C1 115.73(19) . . ?
C5 C6 C1 117.9(2) . . ?
O2 C7 H7A 109.5 . . ?
O2 C7 H7B 109.5 . . ?
H7A C7 H7B 109.5 . . ?
O2 C7 H7C 109.5 . . ?
H7A C7 H7C 109.5 . . ?
H7B C7 H7C 109.5 . . ?
C9 C8 C13 122.43(19) . . ?
C9 C8 O3 119.36(18) . . ?
C13 C8 O3 118.16(18) . . ?
C8 C9 C10 119.0(2) . . ?
C8 C9 H9 120.5 . . ?
C10 C9 H9 120.5 . . ?
C11 C10 C9 119.5(2) . . ?
C11 C10 H10 120.3 . . ?
C9 C10 H10 120.3 . . ?
C10 C11 C12 121.2(2) . . ?
C10 C11 H11 119.4 . . ?
C12 C11 H11 119.4 . . ?
C11 C12 C13 119.8(2) . . ?
C11 C12 H12 120.1 . . ?
C13 C12 H12 120.1 . . ?
O4 C13 C12 125.56(19) . . ?
O4 C13 C8 116.41(18) . . ?
C12 C13 C8 118.0(2) . . ?
O4 C14 H14A 109.5 . . ?
O4 C14 H14B 109.5 . . ?
H14A C14 H14B 109.5 . . ?
O4 C14 H14C 109.5 . . ?
H14A C14 H14C 109.5 . . ?
H14B C14 H14C 109.5 . . ?
C16 C15 C20 122.6(2) . . ?
C16 C15 O5 118.08(19) . . ?
C20 C15 O5 119.27(18) . . ?
C15 C16 C17 119.0(2) . . ?
C15 C16 H16 120.5 . . ?
C17 C16 H16 120.5 . . ?
C18 C17 C16 119.4(2) . . ?
C18 C17 H17 120.3 . . ?
C16 C17 H17 120.3 . . ?
C17 C18 C19 121.2(2) . . ?
C17 C18 H18 119.4 . . ?
C19 C18 H18 119.4 . . ?
C18 C19 C20 119.9(2) . . ?
C18 C19 H19 120.0 . . ?
C20 C19 H19 120.0 . . ?
O6 C20 C15 116.66(18) . . ?
O6 C20 C19 125.5(2) . . ?
C15 C20 C19 117.9(2) . . ?
O6 C21 H21A 109.5 . . ?
O6 C21 H21B 109.5 . . ?
H21A C21 H21B 109.5 . . ?
O6 C21 H21C 109.5 . . ?
H21A C21 H21C 109.5 . . ?
H21B C21 H21C 109.5 . . ?
C23 C22 C27 122.2(2) . . ?
C23 C22 O7 122.22(19) . . ?
C27 C22 O7 115.47(18) . . ?
C22 C23 C24 118.9(2) . . ?
C22 C23 H23 120.5 . . ?
C24 C23 H23 120.5 . . ?
C25 C24 C23 119.4(2) . . ?
C25 C24 H24 120.3 . . ?
C23 C24 H24 120.3 . . ?
C26 C25 C24 121.3(2) . . ?
C26 C25 H25 119.3 . . ?
C24 C25 H25 119.3 . . ?
C25 C26 C27 120.0(2) . . ?
C25 C26 H26 120.0 . . ?
C27 C26 H26 120.0 . . ?
O8 C27 C26 126.0(2) . . ?
O8 C27 C22 115.90(19) . . ?
C26 C27 C22 118.1(2) . . ?
O8 C28 H28A 109.5 . . ?
O8 C28 H28B 109.5 . . ?
H28A C28 H28B 109.5 . . ?
O8 C28 H28C 109.5 . . ?
H28A C28 H28C 109.5 . . ?
H28B C28 H28C 109.5 . . ?
C31 C29 C30 120.47(19) 3_675 . ?
C31 C29 H29 119.8 3_675 . ?
C30 C29 H29 119.8 . . ?
C29 C30 C31 119.43(18) . . ?
C29 C30 N 120.60(18) . . ?
C31 C30 N 119.97(18) . . ?
C29 C31 C30 120.10(19) 3_675 . ?
C29 C31 H31 119.9 3_675 . ?
C30 C31 H31 119.9 . . ?
Cl5 C32 Cl4 111.20(15) . . ?
Cl5 C32 Cl3 110.81(14) . . ?
Cl4 C32 Cl3 110.36(15) . . ?
Cl5 C32 H32 108.1 . . ?
Cl4 C32 H32 108.1 . . ?
Cl3 C32 H32 108.1 . . ?

loop_
_geom_bond_atom_site_label_1
_geom_bond_atom_site_label_2
_geom_bond_distance
_geom_bond_site_symmetry_2
_geom_bond_publ_flag
Pt P1 2.1766(5) . ?
Pt P2 2.1788(5) . ?
Pt Cl1 2.3407(5) . ?
Pt Cl2 2.3537(5) . ?
P1 O3 1.5787(15) . ?
P1 O1 1.5964(15) . ?
P1 N 1.6835(17) . ?
P1 P2 2.5326(7) . ?
P2 O7 1.5797(15) . ?
P2 O5 1.5817(15) . ?
P2 N 1.6861(18) . ?
O1 C1 1.418(2) . ?
O2 C6 1.354(3) . ?
O2 C7 1.436(2) . ?
O3 C8 1.418(2) . ?
O4 C13 1.357(3) . ?
O4 C14 1.431(3) . ?
O5 C15 1.415(2) . ?
O6 C20 1.359(3) . ?
O6 C21 1.436(3) . ?
O7 C22 1.406(2) . ?
O8 C27 1.362(3) . ?
O8 C28 1.432(3) . ?
N C30 1.435(2) . ?
C1 C2 1.377(3) . ?
C1 C6 1.400(3) . ?
C2 C3 1.385(3) . ?
C2 H2 0.9500 . ?
C3 C4 1.385(3) . ?
C3 H3 0.9500 . ?
C4 C5 1.386(3) . ?
C4 H4 0.9500 . ?
C5 C6 1.387(3) . ?
C5 H5 0.9500 . ?
C7 H7A 0.9800 . ?
C7 H7B 0.9800 . ?
C7 H7C 0.9800 . ?
C8 C9 1.372(3) . ?
C8 C13 1.394(3) . ?
C9 C10 1.393(3) . ?
C9 H9 0.9500 . ?
C10 C11 1.383(3) . ?
C10 H10 0.9500 . ?
C11 C12 1.386(3) . ?
C11 H11 0.9500 . ?
C12 C13 1.393(3) . ?
C12 H12 0.9500 . ?
C14 H14A 0.9800 . ?
C14 H14B 0.9800 . ?
C14 H14C 0.9800 . ?
C15 C16 1.374(3) . ?
C15 C20 1.389(3) . ?
C16 C17 1.391(3) . ?
C16 H16 0.9500 . ?
C17 C18 1.380(3) . ?
C17 H17 0.9500 . ?
C18 C19 1.386(3) . ?
C18 H18 0.9500 . ?
C19 C20 1.392(3) . ?
C19 H19 0.9500 . ?
C21 H21A 0.9800 . ?
C21 H21B 0.9800 . ?
C21 H21C 0.9800 . ?
C22 C23 1.375(3) . ?
C22 C27 1.398(3) . ?
C23 C24 1.395(3) . ?
C23 H23 0.9500 . ?
C24 C25 1.382(3) . ?
C24 H24 0.9500 . ?
C25 C26 1.382(4) . ?
C25 H25 0.9500 . ?
C26 C27 1.391(3) . ?
C26 H26 0.9500 . ?
C28 H28A 0.9800 . ?
C28 H28B 0.9800 . ?
C28 H28C 0.9800 . ?
C29 C31 1.384(3) 3_675 ?
C29 C30 1.388(3) . ?
C29 H29 0.9500 . ?
C30 C31 1.392(3) . ?
C31 C29 1.384(3) 3_675 ?
C31 H31 0.9500 . ?
C32 Cl5 1.748(3) . ?
C32 Cl4 1.754(3) . ?
C32 Cl3 1.758(3) . ?
C32 H32 1.0000 . ?
